data_7124356
loop_
_publ_author_name
'Zhang, Kuan'
'Han, Hua-Bin'
'Wang, Lele'
'Zhang, Ziying'
'Wang, Qi-Lin'
'Zhang, Wenjing'
'Bu, Zhanwei'

_publ_section_title
;
 An unexpected cascade reaction of 3-hydroxyoxindoles with
 coumarin-3-carboxylates to construct 2,3-dihydrobenzofuran spirooxindoles
;
_journal_name_full 'Chemical Communications'
_journal_paper_doi 10.1039/C9CC07114H
_journal_year 2019
_chemical_formula_moiety '2(C32 H35 N3 O6)'
_chemical_formula_sum 'C64 H70 N6 O12'
_chemical_formula_weight 1115.26
_space_group_crystal_system triclinic
_space_group_IT_number 2
_space_group_name_Hall '-P 1'
_space_group_name_H-M_alt 'P -1'
_symmetry_space_group_name_Hall '-P 1'
_symmetry_space_group_name_H-M 'P -1'
_atom_sites_solution_hydrogens mixed
_atom_sites_solution_primary dual
_audit_creation_date 2019-07-17
_audit_creation_method
;
Olex2 1.2
(compiled 2018.05.29 svn.r3508 for OlexSys, GUI svn.r5506)
;
_audit_update_record
;
2019-07-18 deposited with the CCDC.    2019-10-18 downloaded from the CCDC.
;
_cell_angle_alpha 108.369(2)
_cell_angle_beta 95.406(2)
_cell_angle_gamma 104.122(2)
_cell_formula_units_Z 2
_cell_length_a 11.9272(7)
_cell_length_b 15.6713(9)
_cell_length_c 18.1611(11)
_cell_measurement_reflns_used 3194
_cell_measurement_temperature 150(2)
_cell_measurement_theta_max 26.57
_cell_measurement_theta_min 2.19
_cell_volume 3069.8(3)
_computing_cell_refinement 'SAINT V8.38A (?, 2016)'
_computing_data_reduction 'SAINT V8.38A (?, 2016)'
_computing_molecular_graphics 'Olex2 (Dolomanov et al., 2009)'
_computing_publication_material 'Olex2 (Dolomanov et al., 2009)'
_computing_structure_refinement 'ShelXL (Sheldrick, 2015)'
_computing_structure_solution 'ShelXT (Sheldrick, 2015)'
_diffrn_ambient_temperature 150.02
_diffrn_measured_fraction_theta_full 0.998
_diffrn_measured_fraction_theta_max 0.997
_diffrn_measurement_device_type 'CCD area detector'
_diffrn_measurement_method 'phi and omega scans'
_diffrn_radiation_monochromator graphite
_diffrn_radiation_type MoK\a
_diffrn_radiation_wavelength 0.71073
_diffrn_reflns_av_R_equivalents 0.1264
_diffrn_reflns_av_unetI/netI 0.1351
_diffrn_reflns_Laue_measured_fraction_full 0.998
_diffrn_reflns_Laue_measured_fraction_max 0.997
_diffrn_reflns_limit_h_max 14
_diffrn_reflns_limit_h_min -14
_diffrn_reflns_limit_k_max 19
_diffrn_reflns_limit_k_min -19
_diffrn_reflns_limit_l_max 22
_diffrn_reflns_limit_l_min -22
_diffrn_reflns_number 41956
_diffrn_reflns_point_group_measured_fraction_full 0.998
_diffrn_reflns_point_group_measured_fraction_max 0.997
_diffrn_reflns_theta_full 25.242
_diffrn_reflns_theta_max 26.372
_diffrn_reflns_theta_min 2.167
_exptl_absorpt_coefficient_mu 0.084
_exptl_absorpt_correction_T_max 0.7457
_exptl_absorpt_correction_T_min 0.6198
_exptl_absorpt_correction_type multi-scan
_exptl_absorpt_process_details
'SADABS-2016/2 (Bruker,2016/2) was used for absorption correction. wR2(int) was 0.1240 before and 0.0782 after correction. The Ratio of minimum to maximum transmission is 0.8312. The \l/2 correction factor is Not present.'
_exptl_crystal_colour colourless
_exptl_crystal_colour_primary colourless
_exptl_crystal_density_diffrn 1.207
_exptl_crystal_description plate
_exptl_crystal_F_000 1184
_exptl_crystal_size_max 0.15
_exptl_crystal_size_mid 0.12
_exptl_crystal_size_min 0.05
_refine_diff_density_max 0.769
_refine_diff_density_min -0.619
_refine_diff_density_rms 0.070
_refine_ls_extinction_coef 0.0100(14)
_refine_ls_extinction_expression Fc^*^=kFc[1+0.001xFc^2^\l^3^/sin(2\q)]^-1/4^
_refine_ls_extinction_method 'SHELXL-2014/7 (Sheldrick 2014'
_refine_ls_goodness_of_fit_ref 1.016
_refine_ls_hydrogen_treatment constr
_refine_ls_matrix_type full
_refine_ls_number_parameters 758
_refine_ls_number_reflns 12523
_refine_ls_number_restraints 29
_refine_ls_restrained_S_all 1.040
_refine_ls_R_factor_all 0.1863
_refine_ls_R_factor_gt 0.0877
_refine_ls_shift/su_max 0.000
_refine_ls_shift/su_mean 0.000
_refine_ls_structure_factor_coef Fsqd
_refine_ls_weighting_details 'w=1/[\s^2^(Fo^2^)+(0.1173P)^2^+2.1048P] where P=(Fo^2^+2Fc^2^)/3'
_refine_ls_weighting_scheme calc
_refine_ls_wR_factor_gt 0.2123
_refine_ls_wR_factor_ref 0.2763
_reflns_Friedel_coverage 0.000
_reflns_number_gt 5898
_reflns_number_total 12523
_reflns_threshold_expression 'I > 2\s(I)'
_cod_data_source_file c9cc07114h2.cif
_cod_data_source_block a_CCDC1
_cod_database_code 7124356
_shelx_shelxl_version_number 2014/7
_shelx_space_group_comment
;
The symmetry employed for this shelxl refinement is uniquely defined
by the following loop, which should always be used as a source of
symmetry information in preference to the above space-group names.
They are only intended as comments.
;
_shelx_estimated_absorpt_t_max 0.996
_shelx_estimated_absorpt_t_min 0.988
_olex2_refinement_description
;
1. Fixed Uiso
 At 1.2 times of:
  All C(H) groups, All C(H,H) groups, All N(H) groups
 At 1.5 times of:
  All C(H,H,H) groups, All C(H,H,H,H,H,H) groups
2. Restrained distances
 C26'-C28'
 1.55 with sigma of 0.02
 C27-C28
 2.6 with sigma of 0.02
 C28-C26
 1.5 with sigma of 0.02
 C1B-C1A
 1.5 with sigma of 0.02
3. Rigid bond restraints
 C26', C28'
 with sigma for 1-2 distances of 0.001 and sigma for 1-3 distances of 0.001
4. Uiso/Uaniso restraints and constraints
Uanis(C26) \\sim Ueq, Uanis(C28) \\sim Ueq: with sigma of 0.008 and sigma for
terminal atoms of 0.01
Uanis(C26') \\sim Ueq, Uanis(C28') \\sim Ueq: with sigma of 0.008 and sigma for
terminal atoms of 0.01
Uanis(C28') = Uanis(C1A)
Uanis(C26') = Uanis(C1B)
5. Others
 Sof(C1A)=Sof(H1AA)=Sof(H1AB)=Sof(H1AC)=Sof(C1B)=Sof(H1B)=Sof(H27D)=Sof(H27E)=
 Sof(H27F)=1-FVAR(1)
 Sof(C26')=Sof(H26')=Sof(H27A)=Sof(H27B)=Sof(H27C)=Sof(C28')=Sof(H28A)=
 Sof(H28B)=Sof(H28C)=FVAR(1)
6.a Riding coordinates:
 C27'(H27D,H27E,H27F)
6.b Ternary CH refined with riding coordinates:
 C15(H15), C17(H17), C26(H26), C30(H30), C1B(H1B), C15'(H15'), C17'(H17'),
 C26'(H26'), C30'(H30')
6.c Secondary CH2 refined with riding coordinates:
 C16(H16C,H16D), C16'(H16A,H16B)
6.d Aromatic/amide H refined with riding coordinates:
 C2(H2), C3(H3), C4(H4), C5(H5), C7(H7), C8(H8), C9(H9), C10(H10), C19(H19),
 C20(H20), C21(H21), C22(H22), C23(H23), N3(H3A), C2'(H2'), C3'(H3'), C4'(H4'),
 C5'(H5'), C8'(H8'), C9'(H9'), C10'(H10'), C11'(H11'), C19'(H19'), C20'(H20'),
 C21'(H21'), C22'(H22'), C23'(H23'), N3'(H3'A)
6.e Idealised Me refined as rotating group:
 C24(H24D,H24E,H24F), C27(H27G,H27H,H27I), C28(H28D,H28E,H28F), C31(H31D,H31E,
 H31F), C32(H32D,H32E,H32F), C1A(H1AA,H1AB,H1AC), C24'(H24A,H24B,H24C),
 C27'(H27A,H27B,H27C), C28'(H28A,H28B,H28C), C31'(H31A,H31B,H31C), C32'(H32A,
 H32B,H32C)
;
_olex2_submission_special_instructions 'No special instructions were received'

loop_
_space_group_symop_operation_xyz
'x, y, z'
'-x, -y, -z'

loop_
_atom_site_label
_atom_site_type_symbol
_atom_site_fract_x
_atom_site_fract_y
_atom_site_fract_z
_atom_site_U_iso_or_equiv
_atom_site_adp_type
_atom_site_occupancy
_atom_site_site_symmetry_order
_atom_site_calc_flag
_atom_site_refinement_flags_posn
_atom_site_refinement_flags_adp
_atom_site_refinement_flags_occupancy
_atom_site_disorder_assembly
_atom_site_disorder_group
C1 C 1.1960(4) 0.8601(3) 0.6433(3) 0.0352(10) Uani 1 1 d . . . . .
C2 C 1.2641(4) 0.8582(3) 0.5860(3) 0.0431(12) Uani 1 1 d . . . . .
H2 H 1.3472 0.8842 0.5990 0.052 Uiso 1 1 calc R . . . .
C3 C 1.2044(5) 0.8160(4) 0.5075(3) 0.0489(13) Uani 1 1 d . . . . .
H3 H 1.2479 0.8133 0.4660 0.059 Uiso 1 1 calc R . . . .
C4 C 1.0847(5) 0.7787(4) 0.4892(3) 0.0537(14) Uani 1 1 d . . . . .
H4 H 1.0465 0.7509 0.4354 0.064 Uiso 1 1 calc R . . . .
C5 C 1.0179(4) 0.7811(3) 0.5488(3) 0.0452(12) Uani 1 1 d . . . . .
H5 H 0.9347 0.7555 0.5360 0.054 Uiso 1 1 calc R . . . .
C6 C 1.0751(4) 0.8210(3) 0.6260(2) 0.0338(10) Uani 1 1 d . . . . .
C7 C 1.2068(4) 0.8139(3) 0.8600(3) 0.0375(11) Uani 1 1 d . . . . .
H7 H 1.2231 0.7646 0.8204 0.045 Uiso 1 1 calc R . . . .
C8 C 1.2206(5) 0.8186(3) 0.9384(3) 0.0489(13) Uani 1 1 d . . . . .
H8 H 1.2460 0.7720 0.9526 0.059 Uiso 1 1 calc R . . . .
C9 C 1.1974(5) 0.8907(4) 0.9953(3) 0.0584(15) Uani 1 1 d . . . . .
H9 H 1.2053 0.8921 1.0482 0.070 Uiso 1 1 calc R . . . .
C10 C 1.1626(5) 0.9618(4) 0.9778(3) 0.0530(14) Uani 1 1 d . . . . .
H10 H 1.1484 1.0121 1.0176 0.064 Uiso 1 1 calc R . . . .
C11 C 1.1499(4) 0.9559(3) 0.9008(3) 0.0375(11) Uani 1 1 d . . . . .
C12 C 1.1692(4) 0.8821(3) 0.8413(2) 0.0330(10) Uani 1 1 d . . . . .
C13 C 1.1233(4) 0.9933(3) 0.7897(3) 0.0357(10) Uani 1 1 d . . . . .
C14 C 1.1422(4) 0.8958(3) 0.7640(2) 0.0322(10) Uani 1 1 d . . . . .
C15 C 1.0301(4) 0.8249(3) 0.7020(2) 0.0310(10) Uani 1 1 d . . . . .
H15 H 0.9633 0.8533 0.7051 0.037 Uiso 1 1 calc R . . . .
C16 C 0.9895(4) 0.7263(3) 0.7059(2) 0.0318(10) Uani 1 1 d . . . . .
H16C H 1.0595 0.7047 0.7139 0.038 Uiso 1 1 calc R . . . .
H16D H 0.9401 0.6831 0.6544 0.038 Uiso 1 1 calc R . . . .
C17 C 0.9192(4) 0.7197(3) 0.7716(2) 0.0322(10) Uani 1 1 d . . . . .
H17 H 0.9639 0.7720 0.8213 0.039 Uiso 1 1 calc R . . . .
C18 C 0.9051(3) 0.6275(3) 0.7870(2) 0.0310(10) Uani 1 1 d . . . . .
C19 C 0.9164(4) 0.6293(3) 0.8636(3) 0.0368(11) Uani 1 1 d . . . . .
H19 H 0.9342 0.6876 0.9058 0.044 Uiso 1 1 calc R . . . .
C20 C 0.9021(4) 0.5465(4) 0.8800(3) 0.0455(12) Uani 1 1 d . . . . .
H20 H 0.9110 0.5489 0.9332 0.055 Uiso 1 1 calc R . . . .
C21 C 0.8756(4) 0.4625(3) 0.8204(3) 0.0430(12) Uani 1 1 d . . . . .
H21 H 0.8638 0.4060 0.8315 0.052 Uiso 1 1 calc R . . . .
C22 C 0.8660(5) 0.4600(4) 0.7437(3) 0.0553(14) Uani 1 1 d . . . . .
H22 H 0.8491 0.4016 0.7017 0.066 Uiso 1 1 calc R . . . .
C23 C 0.8808(5) 0.5425(3) 0.7270(3) 0.0486(13) Uani 1 1 d . . . . .
H23 H 0.8740 0.5399 0.6737 0.058 Uiso 1 1 calc R . . . .
C24 C 1.0989(6) 1.1069(4) 0.9134(4) 0.0718(18) Uani 1 1 d . . . . .
H24D H 1.1716 1.1489 0.9498 0.108 Uiso 1 1 calc GR . . . .
H24E H 1.0372 1.0934 0.9437 0.108 Uiso 1 1 calc GR . . . .
H24F H 1.0737 1.1371 0.8778 0.108 Uiso 1 1 calc GR . . . .
C25 C 0.7720(4) 0.8061(4) 0.8040(3) 0.0482(13) Uani 1 1 d . . . . .
C26 C 0.6215(6) 0.8803(5) 0.8204(5) 0.112(3) Uani 1 1 d D U . . .
H26 H 0.6365 0.9013 0.8794 0.135 Uiso 1 1 calc R . . . .
C27 C 0.5042(5) 0.8663(5) 0.7813(4) 0.0761(19) Uani 1 1 d D . . . .
H27G H 0.4751 0.9188 0.8090 0.114 Uiso 1 1 calc GR . . . .
H27H H 0.4523 0.8074 0.7816 0.114 Uiso 1 1 calc GR . . . .
H27I H 0.5054 0.8632 0.7266 0.114 Uiso 1 1 calc GR . . . .
C28 C 0.6969(11) 0.9617(10) 0.7760(8) 0.221(6) Uani 1 1 d D U . . .
H28D H 0.6711 0.9349 0.7186 0.332 Uiso 1 1 calc GR . . . .
H28E H 0.7821 0.9726 0.7890 0.332 Uiso 1 1 calc GR . . . .
H28F H 0.6783 1.0214 0.7966 0.332 Uiso 1 1 calc GR . . . .
C29 C 0.6993(4) 0.7024(3) 0.6273(3) 0.0373(11) Uani 1 1 d . . . . .
C30 C 0.5590(4) 0.6720(3) 0.5127(3) 0.0416(12) Uani 1 1 d . . . . .
H30 H 0.6280 0.7015 0.4926 0.050 Uiso 1 1 calc R . . . .
C31 C 0.4928(4) 0.7406(4) 0.5420(3) 0.0521(13) Uani 1 1 d . . . . .
H31D H 0.4622 0.7577 0.4983 0.078 Uiso 1 1 calc GR . . . .
H31E H 0.5453 0.7970 0.5834 0.078 Uiso 1 1 calc GR . . . .
H31F H 0.4272 0.7126 0.5636 0.078 Uiso 1 1 calc GR . . . .
C32 C 0.4851(5) 0.5824(4) 0.4488(3) 0.0577(15) Uani 1 1 d . . . . .
H32D H 0.5334 0.5399 0.4322 0.087 Uiso 1 1 calc GR . . . .
H32E H 0.4547 0.5969 0.4035 0.087 Uiso 1 1 calc GR . . . .
H32F H 0.4192 0.5523 0.4691 0.087 Uiso 1 1 calc GR . . . .
N1 N 1.1198(3) 1.0196(3) 0.8676(2) 0.0430(10) Uani 1 1 d . . . . .
N2 N 0.8028(3) 0.7334(2) 0.75463(19) 0.0316(8) Uani 1 1 d . . . . .
N3 N 0.7236(3) 0.6694(2) 0.68737(19) 0.0336(8) Uani 1 1 d . . . . .
H3A H 0.6908 0.6110 0.6833 0.040 Uiso 1 1 calc R . . . .
O1 O 1.2411(2) 0.8959(2) 0.72307(17) 0.0378(7) Uani 1 1 d . . . . .
O2 O 1.1104(3) 1.0385(2) 0.7476(2) 0.0493(9) Uani 1 1 d . . . . .
O3 O 0.8372(3) 0.8637(3) 0.8620(2) 0.0782(14) Uani 1 1 d . . . . .
O4 O 0.6618(3) 0.8021(2) 0.7783(2) 0.0571(10) Uani 1 1 d . . . . .
O5 O 0.7609(3) 0.7720(2) 0.62027(19) 0.0544(10) Uani 1 1 d . . . . .
O6 O 0.6008(2) 0.6448(2) 0.57861(16) 0.0393(8) Uani 1 1 d . . . . .
C1' C 0.2632(4) 0.5836(3) 0.6781(3) 0.0371(11) Uani 1 1 d . . . . .
C1A C 0.4317(12) 0.1378(10) 0.8803(8) 0.073(2) Uani 0.422(6) 1 d D . P A 2
H1AA H 0.3760 0.0747 0.8584 0.109 Uiso 0.422(6) 1 calc GR . P A 2
H1AB H 0.3932 0.1818 0.9112 0.109 Uiso 0.422(6) 1 calc GR . P A 2
H1AC H 0.4999 0.1371 0.9144 0.109 Uiso 0.422(6) 1 calc GR . P A 2
C1B C 0.4772(10) 0.1727(10) 0.8045(8) 0.062(2) Uani 0.422(6) 1 d D . P A 2
H1B H 0.5451 0.2307 0.8292 0.075 Uiso 0.422(6) 1 calc R . P A 2
C2' C 0.2362(4) 0.6332(4) 0.6324(3) 0.0471(12) Uani 1 1 d . . . . .
H2' H 0.2489 0.6992 0.6541 0.057 Uiso 1 1 calc R . . . .
C3' C 0.1898(5) 0.5834(4) 0.5536(3) 0.0579(15) Uani 1 1 d . . . . .
H3' H 0.1689 0.6156 0.5204 0.070 Uiso 1 1 calc R . . . .
C4' C 0.1732(5) 0.4880(4) 0.5220(3) 0.0653(17) Uani 1 1 d . . . . .
H4' H 0.1414 0.4552 0.4674 0.078 Uiso 1 1 calc R . . . .
C5' C 0.2027(4) 0.4392(4) 0.5694(3) 0.0485(13) Uani 1 1 d . . . . .
H5' H 0.1923 0.3735 0.5477 0.058 Uiso 1 1 calc R . . . .
C6' C 0.2473(4) 0.4883(3) 0.6486(2) 0.0331(10) Uani 1 1 d . . . . .
C7' C 0.4172(4) 0.5798(3) 0.9155(3) 0.0415(11) Uani 1 1 d . . . . .
C8' C 0.4230(5) 0.5955(4) 0.9935(3) 0.0600(15) Uani 1 1 d . . . . .
H8' H 0.4956 0.6067 1.0267 0.072 Uiso 1 1 calc R . . . .
C9' C 0.3216(6) 0.5948(4) 1.0238(3) 0.0593(15) Uani 1 1 d . . . . .
H9' H 0.3241 0.6044 1.0783 0.071 Uiso 1 1 calc R . . . .
C10' C 0.2165(5) 0.5804(3) 0.9767(3) 0.0498(13) Uani 1 1 d . . . . .
H10' H 0.1475 0.5809 0.9989 0.060 Uiso 1 1 calc R . . . .
C11' C 0.2112(4) 0.5653(3) 0.8964(3) 0.0395(11) Uani 1 1 d . . . . .
H11' H 0.1392 0.5563 0.8636 0.047 Uiso 1 1 calc R . . . .
C12' C 0.3122(4) 0.5636(3) 0.8652(2) 0.0319(10) Uani 1 1 d . . . . .
C13' C 0.4702(4) 0.5681(3) 0.7957(3) 0.0368(11) Uani 1 1 d . . . . .
C14' C 0.3358(4) 0.5500(3) 0.7833(2) 0.0318(10) Uani 1 1 d . . . . .
C15' C 0.2759(3) 0.4538(3) 0.7152(2) 0.0301(10) Uani 1 1 d . . . . .
H15' H 0.3344 0.4177 0.7028 0.036 Uiso 1 1 calc R . . . .
C16' C 0.1630(4) 0.3909(3) 0.7270(2) 0.0332(10) Uani 1 1 d . . . . .
H16A H 0.1120 0.4306 0.7479 0.040 Uiso 1 1 calc R . . . .
H16B H 0.1203 0.3447 0.6748 0.040 Uiso 1 1 calc R . . . .
C17' C 0.1811(4) 0.3374(3) 0.7824(2) 0.0312(10) Uani 1 1 d . . . . .
H17' H 0.2349 0.3839 0.8318 0.037 Uiso 1 1 calc R . . . .
C18' C 0.0664(4) 0.2968(3) 0.8053(2) 0.0329(10) Uani 1 1 d . . . . .
C19' C 0.0591(4) 0.3157(3) 0.8846(3) 0.0360(10) Uani 1 1 d . . . . .
H19' H 0.1266 0.3530 0.9241 0.043 Uiso 1 1 calc R . . . .
C20' C -0.0465(4) 0.2803(3) 0.9068(3) 0.0425(12) Uani 1 1 d . . . . .
H20' H -0.0510 0.2951 0.9611 0.051 Uiso 1 1 calc R . . . .
C21' C -0.1427(4) 0.2248(3) 0.8507(3) 0.0447(12) Uani 1 1 d . . . . .
H21' H -0.2141 0.2002 0.8660 0.054 Uiso 1 1 calc R . . . .
C22' C -0.1374(4) 0.2039(3) 0.7710(3) 0.0469(12) Uani 1 1 d . . . . .
H22' H -0.2046 0.1648 0.7319 0.056 Uiso 1 1 calc R . . . .
C23' C -0.0330(4) 0.2405(3) 0.7491(3) 0.0392(11) Uani 1 1 d . . . . .
H23' H -0.0297 0.2267 0.6946 0.047 Uiso 1 1 calc R . . . .
C24' C 0.6319(5) 0.5981(5) 0.9043(4) 0.083(2) Uani 1 1 d . . . . .
H24A H 0.6782 0.5926 0.8621 0.124 Uiso 1 1 calc GR . . . .
H24B H 0.6390 0.5523 0.9294 0.124 Uiso 1 1 calc GR . . . .
H24C H 0.6614 0.6617 0.9437 0.124 Uiso 1 1 calc GR . . . .
C25' C 0.3495(4) 0.2734(4) 0.7800(3) 0.0536(14) Uani 1 1 d . . . . .
C26' C 0.5094(7) 0.2085(7) 0.7502(6) 0.062(2) Uani 0.578(6) 1 d D U P A 1
H26' H 0.5434 0.2359 0.8079 0.075 Uiso 0.578(6) 1 calc R . P A 1
C27' C 0.5123(5) 0.1074(5) 0.7201(5) 0.094(2) Uani 1 1 d . . . . .
H27A H 0.4989 0.0841 0.6623 0.141 Uiso 0.578(6) 1 calc GR . P A 1
H27B H 0.4506 0.0688 0.7379 0.141 Uiso 0.578(6) 1 calc GR . P A 1
H27C H 0.5893 0.1038 0.7408 0.141 Uiso 0.578(6) 1 calc GR . P A 1
H27D H 0.4405 0.0727 0.6803 0.141 Uiso 0.422(6) 1 d R . P A 2
H27E H 0.5501 0.0629 0.7315 0.141 Uiso 0.422(6) 1 d R . P A 2
H27F H 0.5664 0.1489 0.7001 0.141 Uiso 0.422(6) 1 d R . P A 2
C28' C 0.5774(9) 0.2725(7) 0.7096(6) 0.073(2) Uani 0.578(6) 1 d D U P A 1
H28A H 0.6601 0.2731 0.7160 0.109 Uiso 0.578(6) 1 calc GR . P A 1
H28B H 0.5722 0.3365 0.7338 0.109 Uiso 0.578(6) 1 calc GR . P A 1
H28C H 0.5429 0.2485 0.6532 0.109 Uiso 0.578(6) 1 calc GR . P A 1
C29' C 0.2182(4) 0.1850(3) 0.6127(3) 0.0385(11) Uani 1 1 d . . . . .
C30' C 0.2058(5) 0.0820(3) 0.4818(3) 0.0494(13) Uani 1 1 d . . . . .
H30' H 0.2186 0.1406 0.4687 0.059 Uiso 1 1 calc R . . . .
C31' C 0.3189(5) 0.0549(4) 0.4855(3) 0.0647(16) Uani 1 1 d . . . . .
H31A H 0.3799 0.1054 0.5267 0.097 Uiso 1 1 calc GR . . . .
H31B H 0.3442 0.0446 0.4344 0.097 Uiso 1 1 calc GR . . . .
H31C H 0.3058 -0.0030 0.4977 0.097 Uiso 1 1 calc GR . . . .
C32' C 0.1052(5) 0.0053(4) 0.4228(3) 0.0579(15) Uani 1 1 d . . . . .
H32A H 0.0926 -0.0519 0.4361 0.087 Uiso 1 1 calc GR . . . .
H32B H 0.1240 -0.0075 0.3698 0.087 Uiso 1 1 calc GR . . . .
H32C H 0.0336 0.0255 0.4243 0.087 Uiso 1 1 calc GR . . . .
N1' N 0.5098(3) 0.5803(3) 0.8714(2) 0.0481(11) Uani 1 1 d . . . . .
N2' N 0.2384(3) 0.2652(2) 0.74932(19) 0.0303(8) Uani 1 1 d . . . . .
N3' N 0.1780(3) 0.1885(2) 0.68205(19) 0.0320(8) Uani 1 1 d . . . . .
H3'A H 0.1174 0.1444 0.6837 0.038 Uiso 1 1 calc R . . . .
O1' O 0.3070(3) 0.6224(2) 0.75800(18) 0.0416(8) Uani 1 1 d . . . . .
O2' O 0.5298(3) 0.5692(2) 0.7451(2) 0.0533(9) Uani 1 1 d . . . . .
O3' O 0.4108(3) 0.3401(3) 0.8348(3) 0.0856(15) Uani 1 1 d . . . . .
O4' O 0.3815(3) 0.1978(3) 0.7407(2) 0.0727(13) Uani 1 1 d . . . . .
O5' O 0.2814(3) 0.2509(2) 0.60220(19) 0.0568(10) Uani 1 1 d . . . . .
O6' O 0.1719(3) 0.0988(2) 0.55996(16) 0.0425(8) Uani 1 1 d . . . . .

loop_
_atom_site_aniso_label
_atom_site_aniso_U_11
_atom_site_aniso_U_22
_atom_site_aniso_U_33
_atom_site_aniso_U_23
_atom_site_aniso_U_13
_atom_site_aniso_U_12
C1 0.043(3) 0.030(2) 0.035(3) 0.017(2) 0.007(2) 0.008(2)
C2 0.046(3) 0.039(3) 0.052(3) 0.024(2) 0.017(2) 0.014(2)
C3 0.065(3) 0.044(3) 0.042(3) 0.021(2) 0.023(3) 0.012(3)
C4 0.073(4) 0.046(3) 0.036(3) 0.019(2) 0.006(3) 0.001(3)
C5 0.051(3) 0.039(3) 0.036(3) 0.017(2) -0.001(2) -0.004(2)
C6 0.037(2) 0.029(2) 0.036(2) 0.018(2) 0.0032(19) 0.0039(19)
C7 0.039(3) 0.029(2) 0.041(3) 0.012(2) 0.001(2) 0.008(2)
C8 0.067(3) 0.033(3) 0.048(3) 0.021(2) -0.001(3) 0.011(2)
C9 0.094(4) 0.043(3) 0.033(3) 0.017(3) -0.001(3) 0.012(3)
C10 0.081(4) 0.034(3) 0.038(3) 0.007(2) 0.009(3) 0.014(3)
C11 0.047(3) 0.024(2) 0.035(3) 0.008(2) 0.005(2) 0.0029(19)
C12 0.033(2) 0.027(2) 0.035(2) 0.012(2) 0.0012(19) 0.0022(18)
C13 0.036(2) 0.028(2) 0.043(3) 0.018(2) 0.005(2) 0.0032(19)
C14 0.029(2) 0.032(2) 0.038(2) 0.017(2) 0.0076(19) 0.0056(18)
C15 0.032(2) 0.027(2) 0.037(2) 0.0155(19) 0.0053(18) 0.0072(18)
C16 0.031(2) 0.028(2) 0.036(2) 0.0130(19) 0.0059(18) 0.0049(18)
C17 0.033(2) 0.029(2) 0.035(2) 0.014(2) 0.0058(19) 0.0071(18)
C18 0.030(2) 0.031(2) 0.036(2) 0.017(2) 0.0083(18) 0.0077(18)
C19 0.031(2) 0.043(3) 0.041(3) 0.020(2) 0.0082(19) 0.011(2)
C20 0.038(3) 0.056(3) 0.056(3) 0.038(3) 0.013(2) 0.012(2)
C21 0.044(3) 0.039(3) 0.060(3) 0.034(3) 0.015(2) 0.012(2)
C22 0.071(4) 0.030(3) 0.064(4) 0.019(3) 0.011(3) 0.010(2)
C23 0.075(4) 0.037(3) 0.040(3) 0.021(2) 0.013(2) 0.017(3)
C24 0.110(5) 0.044(3) 0.072(4) 0.020(3) 0.022(4) 0.040(4)
C25 0.045(3) 0.039(3) 0.052(3) 0.006(3) -0.002(2) 0.014(2)
C26 0.080(4) 0.089(5) 0.137(5) -0.021(4) -0.023(4) 0.064(4)
C27 0.054(4) 0.091(5) 0.084(4) 0.019(4) 0.010(3) 0.039(4)
C28 0.240(10) 0.192(9) 0.225(10) 0.064(8) 0.007(8) 0.077(8)
C29 0.032(2) 0.039(3) 0.039(3) 0.018(2) 0.007(2) 0.001(2)
C30 0.036(3) 0.056(3) 0.036(3) 0.025(2) 0.004(2) 0.008(2)
C31 0.045(3) 0.054(3) 0.059(3) 0.026(3) 0.005(2) 0.010(2)
C32 0.058(3) 0.062(4) 0.043(3) 0.016(3) -0.007(2) 0.009(3)
N1 0.058(3) 0.024(2) 0.050(2) 0.0138(18) 0.011(2) 0.0145(18)
N2 0.0293(19) 0.028(2) 0.032(2) 0.0083(16) 0.0006(15) 0.0036(15)
N3 0.037(2) 0.0270(19) 0.034(2) 0.0128(17) 0.0055(16) 0.0018(16)
O1 0.0300(16) 0.0470(19) 0.0391(18) 0.0207(15) 0.0087(13) 0.0079(14)
O2 0.059(2) 0.0378(19) 0.060(2) 0.0321(18) 0.0056(17) 0.0126(16)
O3 0.062(2) 0.065(3) 0.072(3) -0.026(2) -0.023(2) 0.036(2)
O4 0.044(2) 0.043(2) 0.070(2) -0.0017(18) -0.0110(17) 0.0236(17)
O5 0.0421(19) 0.059(2) 0.057(2) 0.0383(19) -0.0067(16) -0.0113(16)
O6 0.0335(17) 0.0440(19) 0.0351(17) 0.0172(15) 0.0023(13) -0.0014(14)
C1' 0.038(2) 0.032(3) 0.048(3) 0.022(2) 0.017(2) 0.0083(19)
C1A 0.057(5) 0.060(5) 0.090(5) 0.016(4) -0.005(4) 0.020(4)
C1B 0.033(4) 0.059(4) 0.079(5) 0.005(3) -0.010(3) 0.016(3)
C2' 0.046(3) 0.045(3) 0.066(4) 0.034(3) 0.022(3) 0.018(2)
C3' 0.058(3) 0.065(4) 0.067(4) 0.051(3) 0.009(3) 0.012(3)
C4' 0.080(4) 0.060(4) 0.045(3) 0.030(3) -0.003(3) -0.007(3)
C5' 0.060(3) 0.042(3) 0.039(3) 0.024(2) 0.001(2) -0.002(2)
C6' 0.030(2) 0.034(2) 0.038(3) 0.021(2) 0.0083(19) 0.0023(18)
C7' 0.039(3) 0.038(3) 0.039(3) 0.008(2) 0.007(2) 0.001(2)
C8' 0.059(3) 0.069(4) 0.034(3) 0.008(3) 0.003(3) 0.001(3)
C9' 0.083(4) 0.050(3) 0.036(3) 0.007(2) 0.023(3) 0.009(3)
C10' 0.067(4) 0.036(3) 0.050(3) 0.014(2) 0.036(3) 0.013(2)
C11' 0.039(3) 0.032(3) 0.049(3) 0.015(2) 0.019(2) 0.009(2)
C12' 0.035(2) 0.023(2) 0.035(2) 0.0090(19) 0.0093(19) 0.0032(18)
C13' 0.036(2) 0.027(2) 0.041(3) 0.007(2) 0.016(2) -0.0003(18)
C14' 0.034(2) 0.025(2) 0.037(2) 0.0133(19) 0.0109(19) 0.0066(18)
C15' 0.029(2) 0.026(2) 0.034(2) 0.0117(19) 0.0082(18) 0.0046(17)
C16' 0.035(2) 0.027(2) 0.035(2) 0.015(2) 0.0036(19) -0.0008(18)
C17' 0.038(2) 0.025(2) 0.028(2) 0.0055(19) 0.0066(18) 0.0080(18)
C18' 0.043(3) 0.027(2) 0.031(2) 0.0126(19) 0.009(2) 0.0099(19)
C19' 0.044(3) 0.033(2) 0.041(3) 0.018(2) 0.015(2) 0.018(2)
C20' 0.059(3) 0.044(3) 0.042(3) 0.025(2) 0.027(2) 0.026(3)
C21' 0.047(3) 0.040(3) 0.064(3) 0.031(3) 0.030(3) 0.018(2)
C22' 0.036(3) 0.041(3) 0.061(3) 0.021(2) 0.011(2) 0.000(2)
C23' 0.040(3) 0.040(3) 0.035(2) 0.017(2) 0.008(2) 0.002(2)
C24' 0.031(3) 0.127(6) 0.084(4) 0.045(4) -0.002(3) 0.004(3)
C25' 0.041(3) 0.041(3) 0.062(3) 0.000(3) -0.009(3) 0.012(2)
C26' 0.033(4) 0.059(4) 0.079(5) 0.005(3) -0.010(3) 0.016(3)
C27' 0.048(4) 0.069(4) 0.153(7) 0.017(5) 0.007(4) 0.030(3)
C28' 0.057(5) 0.060(5) 0.090(5) 0.016(4) -0.005(4) 0.020(4)
C29' 0.054(3) 0.024(2) 0.037(3) 0.014(2) 0.010(2) 0.006(2)
C30' 0.079(4) 0.035(3) 0.034(3) 0.014(2) 0.019(3) 0.010(3)
C31' 0.086(4) 0.045(3) 0.067(4) 0.024(3) 0.031(3) 0.015(3)
C32' 0.082(4) 0.040(3) 0.038(3) 0.006(2) 0.004(3) 0.004(3)
N1' 0.029(2) 0.055(3) 0.051(3) 0.015(2) 0.0073(18) 0.0002(18)
N2' 0.034(2) 0.0239(19) 0.0293(19) 0.0090(16) 0.0020(15) 0.0030(15)
N3' 0.0326(19) 0.0267(19) 0.0289(19) 0.0072(16) 0.0049(15) -0.0013(15)
O1' 0.059(2) 0.0263(16) 0.0424(19) 0.0137(15) 0.0155(15) 0.0124(15)
O2' 0.0424(19) 0.051(2) 0.060(2) 0.0165(18) 0.0258(17) 0.0003(16)
O3' 0.059(2) 0.063(3) 0.090(3) -0.026(2) -0.036(2) 0.026(2)
O4' 0.042(2) 0.053(2) 0.093(3) -0.014(2) -0.0131(19) 0.0220(18)
O5' 0.090(3) 0.0297(19) 0.044(2) 0.0122(16) 0.0286(18) -0.0009(18)
O6' 0.066(2) 0.0259(17) 0.0283(16) 0.0078(14) 0.0091(15) 0.0023(15)

loop_
_atom_type_symbol
_atom_type_description
_atom_type_scat_dispersion_real
_atom_type_scat_dispersion_imag
_atom_type_scat_source
C C 0.0033 0.0016 'International Tables Vol C Tables 4.2.6.8 and 6.1.1.4'
H H 0.0000 0.0000 'International Tables Vol C Tables 4.2.6.8 and 6.1.1.4'
N N 0.0061 0.0033 'International Tables Vol C Tables 4.2.6.8 and 6.1.1.4'
O O 0.0106 0.0060 'International Tables Vol C Tables 4.2.6.8 and 6.1.1.4'

loop_
_geom_angle_atom_site_label_1
_geom_angle_atom_site_label_2
_geom_angle_atom_site_label_3
_geom_angle
C2 C1 C6 123.0(4)
C2 C1 O1 123.8(4)
O1 C1 C6 113.1(4)
C1 C2 H2 121.8
C1 C2 C3 116.5(5)
C3 C2 H2 121.8
C2 C3 H3 119.3
C4 C3 C2 121.4(4)
C4 C3 H3 119.3
C3 C4 H4 119.6
C3 C4 C5 120.8(5)
C5 C4 H4 119.6
C4 C5 H5 120.7
C6 C5 C4 118.6(5)
C6 C5 H5 120.7
C1 C6 C15 109.2(4)
C5 C6 C1 119.7(4)
C5 C6 C15 130.9(4)
C8 C7 H7 120.7
C12 C7 H7 120.7
C12 C7 C8 118.6(4)
C7 C8 H8 120.0
C9 C8 C7 120.0(5)
C9 C8 H8 120.0
C8 C9 H9 118.9
C8 C9 C10 122.2(5)
C10 C9 H9 118.9
C9 C10 H10 121.6
C11 C10 C9 116.8(5)
C11 C10 H10 121.6
C10 C11 C12 122.5(4)
C10 C11 N1 128.5(4)
C12 C11 N1 109.1(4)
C7 C12 C11 119.9(4)
C7 C12 C14 132.0(4)
C11 C12 C14 108.1(4)
N1 C13 C14 107.7(4)
O2 C13 C14 126.6(4)
O2 C13 N1 125.6(4)
C12 C14 C13 102.7(3)
C12 C14 C15 118.4(3)
C13 C14 C15 107.9(3)
O1 C14 C12 111.2(3)
O1 C14 C13 110.0(3)
O1 C14 C15 106.5(3)
C6 C15 C14 99.8(3)
C6 C15 H15 109.9
C6 C15 C16 110.3(3)
C14 C15 H15 109.9
C16 C15 C14 116.7(3)
C16 C15 H15 109.9
C15 C16 H16C 108.7
C15 C16 H16D 108.7
C15 C16 C17 114.2(3)
H16C C16 H16D 107.6
C17 C16 H16C 108.7
C17 C16 H16D 108.7
C16 C17 H17 107.4
C18 C17 C16 113.0(3)
C18 C17 H17 107.4
N2 C17 C16 111.4(3)
N2 C17 H17 107.4
N2 C17 C18 109.9(3)
C19 C18 C17 119.2(4)
C23 C18 C17 122.3(4)
C23 C18 C19 118.5(4)
C18 C19 H19 119.6
C18 C19 C20 120.8(5)
C20 C19 H19 119.6
C19 C20 H20 119.8
C21 C20 C19 120.4(5)
C21 C20 H20 119.8
C20 C21 H21 120.4
C20 C21 C22 119.3(5)
C22 C21 H21 120.4
C21 C22 H22 119.7
C21 C22 C23 120.6(5)
C23 C22 H22 119.7
C18 C23 C22 120.4(5)
C18 C23 H23 119.8
C22 C23 H23 119.8
H24D C24 H24E 109.5
H24D C24 H24F 109.5
H24E C24 H24F 109.5
N1 C24 H24D 109.5
N1 C24 H24E 109.5
N1 C24 H24F 109.5
O3 C25 N2 123.0(5)
O3 C25 O4 126.6(5)
O4 C25 N2 110.4(4)
C27 C26 H26 117.3
C27 C26 C28 96.6(7)
C27 C26 O4 108.2(5)
C28 C26 H26 117.3
O4 C26 H26 117.3
O4 C26 C28 96.5(7)
C26 C27 H27G 109.5
C26 C27 H27H 109.5
C26 C27 H27I 109.5
H27G C27 H27H 109.5
H27G C27 H27I 109.5
H27H C27 H27I 109.5
C26 C28 H28D 109.5
C26 C28 H28E 109.5
C26 C28 H28F 109.5
H28D C28 H28E 109.5
H28D C28 H28F 109.5
H28E C28 H28F 109.5
O5 C29 N3 124.3(4)
O5 C29 O6 126.2(4)
O6 C29 N3 109.4(4)
C31 C30 H30 109.5
C31 C30 C32 113.3(4)
C32 C30 H30 109.5
O6 C30 H30 109.5
O6 C30 C31 108.6(4)
O6 C30 C32 106.3(4)
C30 C31 H31D 109.5
C30 C31 H31E 109.5
C30 C31 H31F 109.5
H31D C31 H31E 109.5
H31D C31 H31F 109.5
H31E C31 H31F 109.5
C30 C32 H32D 109.5
C30 C32 H32E 109.5
C30 C32 H32F 109.5
H32D C32 H32E 109.5
H32D C32 H32F 109.5
H32E C32 H32F 109.5
C11 N1 C24 123.8(4)
C13 N1 C11 111.5(4)
C13 N1 C24 124.5(4)
C25 N2 C17 121.1(3)
C25 N2 N3 120.3(4)
N3 N2 C17 118.5(3)
C29 N3 N2 116.6(3)
C29 N3 H3A 121.7
N2 N3 H3A 121.7
C1 O1 C14 107.3(3)
C25 O4 C26 116.3(4)
C29 O6 C30 116.5(3)
C2' C1' C6' 123.0(4)
C2' C1' O1' 124.4(4)
C6' C1' O1' 112.6(4)
H1AA C1A H1AB 109.5
H1AA C1A H1AC 109.5
H1AB C1A H1AC 109.5
C1B C1A H1AA 109.5
C1B C1A H1AB 109.5
C1B C1A H1AC 109.5
C1A C1B H1B 106.6
C1A C1B O4' 121.5(8)
C27' C1B C1A 128.1(10)
C27' C1B H1B 106.6
C27' C1B O4' 84.8(6)
O4' C1B H1B 106.6
C1' C2' H2' 121.4
C1' C2' C3' 117.2(5)
C3' C2' H2' 121.4
C2' C3' H3' 119.4
C2' C3' C4' 121.3(5)
C4' C3' H3' 119.4
C3' C4' H4' 119.8
C3' C4' C5' 120.5(5)
C5' C4' H4' 119.8
C4' C5' H5' 120.7
C6' C5' C4' 118.5(5)
C6' C5' H5' 120.7
C1' C6' C5' 119.5(4)
C1' C6' C15' 109.9(4)
C5' C6' C15' 130.4(4)
C8' C7' C12' 122.2(4)
C8' C7' N1' 128.8(5)
C12' C7' N1' 108.9(4)
C7' C8' H8' 120.8
C7' C8' C9' 118.5(5)
C9' C8' H8' 120.8
C8' C9' H9' 119.3
C8' C9' C10' 121.3(5)
C10' C9' H9' 119.3
C9' C10' H10' 120.0
C9' C10' C11' 120.0(5)
C11' C10' H10' 120.0
C10' C11' H11' 120.5
C12' C11' C10' 119.0(5)
C12' C11' H11' 120.5
C7' C12' C14' 109.0(4)
C11' C12' C7' 119.0(4)
C11' C12' C14' 132.0(4)
N1' C13' C14' 108.5(3)
O2' C13' C14' 125.5(4)
O2' C13' N1' 126.0(4)
C12' C14' C13' 102.2(3)
C12' C14' C15' 120.0(3)
C13' C14' C15' 109.2(3)
O1' C14' C12' 109.2(3)
O1' C14' C13' 108.6(3)
O1' C14' C15' 107.2(3)
C6' C15' C14' 99.9(3)
C6' C15' H15' 109.8
C6' C15' C16' 110.0(3)
C14' C15' H15' 109.8
C16' C15' C14' 116.9(3)
C16' C15' H15' 109.8
C15' C16' H16A 108.4
C15' C16' H16B 108.4
H16A C16' H16B 107.4
C17' C16' C15' 115.7(3)
C17' C16' H16A 108.4
C17' C16' H16B 108.4
C16' C17' H17' 107.2
C18' C17' C16' 111.4(3)
C18' C17' H17' 107.2
N2' C17' C16' 112.1(3)
N2' C17' H17' 107.2
N2' C17' C18' 111.5(3)
C19' C18' C17' 120.0(4)
C23' C18' C17' 121.7(4)
C23' C18' C19' 118.2(4)
C18' C19' H19' 119.6
C18' C19' C20' 120.7(4)
C20' C19' H19' 119.6
C19' C20' H20' 120.0
C21' C20' C19' 120.1(4)
C21' C20' H20' 120.0
C20' C21' H21' 119.8
C20' C21' C22' 120.3(4)
C22' C21' H21' 119.8
C21' C22' H22' 120.2
C23' C22' C21' 119.5(4)
C23' C22' H22' 120.2
C18' C23' C22' 121.1(4)
C18' C23' H23' 119.5
C22' C23' H23' 119.5
H24A C24' H24B 109.5
H24A C24' H24C 109.5
H24B C24' H24C 109.5
N1' C24' H24A 109.5
N1' C24' H24B 109.5
N1' C24' H24C 109.5
O3' C25' N2' 124.1(5)
O3' C25' O4' 125.4(5)
O4' C25' N2' 110.5(4)
C27' C26' H26' 108.1
C27' C26' C28' 115.4(8)
C28' C26' H26' 108.1
O4' C26' H26' 108.1
O4' C26' C27' 102.2(6)
O4' C26' C28' 114.5(8)
C1B C27' H27D 109.4
C1B C27' H27E 109.4
C1B C27' H27F 109.5
C26' C27' H27A 109.5
C26' C27' H27B 109.5
C26' C27' H27C 109.5
H27A C27' H27B 109.5
H27A C27' H27C 109.5
H27B C27' H27C 109.5
H27D C27' H27E 109.5
H27D C27' H27F 109.5
H27E C27' H27F 109.5
C26' C28' H28A 109.5
C26' C28' H28B 109.5
C26' C28' H28C 109.5
H28A C28' H28B 109.5
H28A C28' H28C 109.5
H28B C28' H28C 109.5
O5' C29' N3' 124.6(4)
O5' C29' O6' 126.6(4)
O6' C29' N3' 108.8(4)
C31' C30' H30' 109.7
C32' C30' H30' 109.7
C32' C30' C31' 112.8(5)
O6' C30' H30' 109.7
O6' C30' C31' 108.0(4)
O6' C30' C32' 106.9(4)
C30' C31' H31A 109.5
C30' C31' H31B 109.5
C30' C31' H31C 109.5
H31A C31' H31B 109.5
H31A C31' H31C 109.5
H31B C31' H31C 109.5
C30' C32' H32A 109.5
C30' C32' H32B 109.5
C30' C32' H32C 109.5
H32A C32' H32B 109.5
H32A C32' H32C 109.5
H32B C32' H32C 109.5
C7' N1' C24' 124.7(4)
C13' N1' C7' 111.1(4)
C13' N1' C24' 124.1(4)
C25' N2' C17' 121.6(4)
C25' N2' N3' 119.6(4)
N3' N2' C17' 118.7(3)
C29' N3' N2' 116.7(3)
C29' N3' H3'A 121.7
N2' N3' H3'A 121.7
C1' O1' C14' 107.9(3)
C25' O4' C1B 110.4(5)
C25' O4' C26' 116.4(5)
C29' O6' C30' 116.3(3)

loop_
_geom_bond_atom_site_label_1
_geom_bond_atom_site_label_2
_geom_bond_distance
C1 C2 1.377(6)
C1 C6 1.383(6)
C1 O1 1.378(5)
C2 H2 0.9500
C2 C3 1.400(7)
C3 H3 0.9500
C3 C4 1.368(7)
C4 H4 0.9500
C4 C5 1.400(7)
C5 H5 0.9500
C5 C6 1.372(6)
C6 C15 1.516(6)
C7 H7 0.9500
C7 C8 1.394(6)
C7 C12 1.377(6)
C8 H8 0.9500
C8 C9 1.375(7)
C9 H9 0.9500
C9 C10 1.393(7)
C10 H10 0.9500
C10 C11 1.363(6)
C11 C12 1.395(6)
C11 N1 1.416(6)
C12 C14 1.504(6)
C13 C14 1.530(6)
C13 N1 1.350(6)
C13 O2 1.219(5)
C14 C15 1.579(6)
C14 O1 1.452(5)
C15 H15 1.0000
C15 C16 1.529(6)
C16 H16C 0.9900
C16 H16D 0.9900
C16 C17 1.537(6)
C17 H17 1.0000
C17 C18 1.530(6)
C17 N2 1.474(5)
C18 C19 1.375(6)
C18 C23 1.373(6)
C19 H19 0.9500
C19 C20 1.395(6)
C20 H20 0.9500
C20 C21 1.355(7)
C21 H21 0.9500
C21 C22 1.374(7)
C22 H22 0.9500
C22 C23 1.392(7)
C23 H23 0.9500
C24 H24D 0.9800
C24 H24E 0.9800
C24 H24F 0.9800
C24 N1 1.454(6)
C25 N2 1.364(6)
C25 O3 1.197(6)
C25 O4 1.332(6)
C26 H26 1.0000
C26 C27 1.440(8)
C26 C28 1.819(12)
C26 O4 1.445(7)
C27 H27G 0.9800
C27 H27H 0.9800
C27 H27I 0.9800
C28 H28D 0.9800
C28 H28E 0.9800
C28 H28F 0.9800
C29 N3 1.383(5)
C29 O5 1.208(5)
C29 O6 1.327(5)
C30 H30 1.0000
C30 C31 1.483(7)
C30 C32 1.506(7)
C30 O6 1.476(5)
C31 H31D 0.9800
C31 H31E 0.9800
C31 H31F 0.9800
C32 H32D 0.9800
C32 H32E 0.9800
C32 H32F 0.9800
N2 N3 1.392(5)
N3 H3A 0.8800
C1' C2' 1.369(6)
C1' C6' 1.376(6)
C1' O1' 1.376(5)
C1A H1AA 0.9800
C1A H1AB 0.9800
C1A H1AC 0.9800
C1A C1B 1.718(15)
C1B H1B 1.0000
C1B C27' 1.707(14)
C1B O4' 1.750(13)
C2' H2' 0.9500
C2' C3' 1.378(7)
C3' H3' 0.9500
C3' C4' 1.379(8)
C4' H4' 0.9500
C4' C5' 1.393(7)
C5' H5' 0.9500
C5' C6' 1.379(6)
C6' C15' 1.517(6)
C7' C8' 1.352(6)
C7' C12' 1.397(6)
C7' N1' 1.424(6)
C8' H8' 0.9500
C8' C9' 1.374(8)
C9' H9' 0.9500
C9' C10' 1.376(8)
C10' H10' 0.9500
C10' C11' 1.395(6)
C11' H11' 0.9500
C11' C12' 1.381(6)
C12' C14' 1.497(6)
C13' C14' 1.540(6)
C13' N1' 1.347(6)
C13' O2' 1.215(5)
C14' C15' 1.564(6)
C14' O1' 1.452(5)
C15' H15' 1.0000
C15' C16' 1.540(5)
C16' H16A 0.9900
C16' H16B 0.9900
C16' C17' 1.528(6)
C17' H17' 1.0000
C17' C18' 1.516(6)
C17' N2' 1.462(5)
C18' C19' 1.392(6)
C18' C23' 1.386(6)
C19' H19' 0.9500
C19' C20' 1.397(6)
C20' H20' 0.9500
C20' C21' 1.358(7)
C21' H21' 0.9500
C21' C22' 1.392(7)
C22' H22' 0.9500
C22' C23' 1.387(6)
C23' H23' 0.9500
C24' H24A 0.9800
C24' H24B 0.9800
C24' H24C 0.9800
C24' N1' 1.445(6)
C25' N2' 1.348(6)
C25' O3' 1.205(6)
C25' O4' 1.341(6)
C26' H26' 1.0000
C26' C27' 1.515(11)
C26' C28' 1.546(12)
C26' O4' 1.481(9)
C27' H27A 0.9800
C27' H27B 0.9800
C27' H27C 0.9800
C27' H27D 0.9798
C27' H27E 0.9799
C27' H27F 0.9798
C28' H28A 0.9800
C28' H28B 0.9800
C28' H28C 0.9800
C29' N3' 1.379(5)
C29' O5' 1.201(5)
C29' O6' 1.330(5)
C30' H30' 1.0000
C30' C31' 1.511(8)
C30' C32' 1.508(7)
C30' O6' 1.474(5)
C31' H31A 0.9800
C31' H31B 0.9800
C31' H31C 0.9800
C32' H32A 0.9800
C32' H32B 0.9800
C32' H32C 0.9800
N2' N3' 1.394(4)
N3' H3'A 0.8800

loop_
_geom_hbond_atom_site_label_D
_geom_hbond_atom_site_label_H
_geom_hbond_atom_site_label_A
_geom_hbond_distance_DH
_geom_hbond_distance_HA
_geom_hbond_distance_DA
_geom_hbond_angle_DHA
_geom_hbond_site_symmetry_A
N3 H3A O2' 0.88 2.37 2.939(4) 122.2 .
N3' H3'A O2 0.88 2.29 2.933(5) 129.4 1_445

loop_
_geom_torsion_atom_site_label_1
_geom_torsion_atom_site_label_2
_geom_torsion_atom_site_label_3
_geom_torsion_atom_site_label_4
_geom_torsion
C1 C2 C3 C4 0.0(7)
C1 C6 C15 C14 13.9(4)
C1 C6 C15 C16 -109.4(4)
C2 C1 C6 C5 -2.4(7)
C2 C1 C6 C15 173.2(4)
C2 C1 O1 C14 173.2(4)
C2 C3 C4 C5 -0.4(8)
C3 C4 C5 C6 -0.5(8)
C4 C5 C6 C1 1.8(7)
C4 C5 C6 C15 -172.7(5)
C5 C6 C15 C14 -171.1(5)
C5 C6 C15 C16 65.6(6)
C6 C1 C2 C3 1.4(7)
C6 C1 O1 C14 -10.3(5)
C6 C15 C16 C17 -168.0(3)
C7 C8 C9 C10 -1.5(8)
C7 C12 C14 C13 -171.9(4)
C7 C12 C14 C15 69.4(6)
C7 C12 C14 O1 -54.3(6)
C8 C7 C12 C11 2.4(6)
C8 C7 C12 C14 -177.8(4)
C8 C9 C10 C11 1.4(8)
C9 C10 C11 C12 0.7(8)
C9 C10 C11 N1 -177.6(5)
C10 C11 C12 C7 -2.6(7)
C10 C11 C12 C14 177.6(4)
C10 C11 N1 C13 175.8(5)
C10 C11 N1 C24 1.2(8)
C11 C12 C14 C13 7.9(4)
C11 C12 C14 C15 -110.7(4)
C11 C12 C14 O1 125.6(4)
C12 C7 C8 C9 -0.4(7)
C12 C11 N1 C13 -2.6(5)
C12 C11 N1 C24 -177.2(5)
C12 C14 C15 C6 -145.6(4)
C12 C14 C15 C16 -26.9(5)
C12 C14 O1 C1 149.2(3)
C13 C14 C15 C6 98.5(4)
C13 C14 C15 C16 -142.8(4)
C13 C14 O1 C1 -97.8(4)
C14 C13 N1 C11 7.8(5)
C14 C13 N1 C24 -177.7(5)
C14 C15 C16 C17 79.1(5)
C15 C14 O1 C1 18.9(4)
C15 C16 C17 C18 -166.3(3)
C15 C16 C17 N2 69.4(4)
C16 C17 C18 C19 138.9(4)
C16 C17 C18 C23 -41.5(6)
C16 C17 N2 C25 -118.7(4)
C16 C17 N2 N3 62.2(4)
C17 C18 C19 C20 178.9(4)
C17 C18 C23 C22 -178.5(4)
C17 N2 N3 C29 -111.1(4)
C18 C17 N2 C25 115.3(4)
C18 C17 N2 N3 -63.9(4)
C18 C19 C20 C21 -0.6(7)
C19 C18 C23 C22 1.1(7)
C19 C20 C21 C22 1.7(7)
C20 C21 C22 C23 -1.3(8)
C21 C22 C23 C18 -0.1(8)
C23 C18 C19 C20 -0.8(6)
C25 N2 N3 C29 69.7(5)
C27 C26 O4 C25 176.4(6)
C28 C26 O4 C25 77.3(7)
C31 C30 O6 C29 -82.5(5)
C32 C30 O6 C29 155.2(4)
N1 C11 C12 C7 176.0(4)
N1 C11 C12 C14 -3.9(5)
N1 C13 C14 C12 -9.5(4)
N1 C13 C14 C15 116.3(4)
N1 C13 C14 O1 -127.9(4)
N2 C17 C18 C19 -96.0(4)
N2 C17 C18 C23 83.6(5)
N2 C25 O4 C26 -173.8(6)
N3 C29 O6 C30 177.4(3)
O1 C1 C2 C3 177.6(4)
O1 C1 C6 C5 -178.9(4)
O1 C1 C6 C15 -3.3(5)
O1 C14 C15 C6 -19.6(4)
O1 C14 C15 C16 99.1(4)
O2 C13 C14 C12 172.4(4)
O2 C13 C14 C15 -61.8(5)
O2 C13 C14 O1 54.0(6)
O2 C13 N1 C11 -174.1(4)
O2 C13 N1 C24 0.5(8)
O3 C25 N2 C17 1.8(8)
O3 C25 N2 N3 -179.0(5)
O3 C25 O4 C26 6.7(9)
O4 C25 N2 C17 -177.7(4)
O4 C25 N2 N3 1.5(6)
O5 C29 N3 N2 19.3(7)
O5 C29 O6 C30 -4.2(7)
O6 C29 N3 N2 -162.2(3)
C1' C2' C3' C4' -1.1(8)
C1' C6' C15' C14' -11.6(4)
C1' C6' C15' C16' 111.9(4)
C1A C1B O4' C25' 65.4(11)
C2' C1' C6' C5' 0.2(7)
C2' C1' C6' C15' -175.3(4)
C2' C1' O1' C14' -174.1(4)
C2' C3' C4' C5' 0.3(9)
C3' C4' C5' C6' 0.8(8)
C4' C5' C6' C1' -1.0(7)
C4' C5' C6' C15' 173.5(5)
C5' C6' C15' C14' 173.5(5)
C5' C6' C15' C16' -62.9(6)
C6' C1' C2' C3' 0.8(7)
C6' C1' O1' C14' 6.8(5)
C6' C15' C16' C17' 169.8(4)
C7' C8' C9' C10' -1.3(9)
C7' C12' C14' C13' -4.1(5)
C7' C12' C14' C15' 116.8(4)
C7' C12' C14' O1' -119.0(4)
C8' C7' C12' C11' 1.2(7)
C8' C7' C12' C14' 179.4(5)
C8' C7' N1' C13' -175.6(5)
C8' C7' N1' C24' 0.4(9)
C8' C9' C10' C11' 0.6(8)
C9' C10' C11' C12' 1.0(7)
C10' C11' C12' C7' -1.9(6)
C10' C11' C12' C14' -179.5(4)
C11' C12' C14' C13' 173.8(5)
C11' C12' C14' C15' -65.3(6)
C11' C12' C14' O1' 58.9(6)
C12' C7' C8' C9' 0.4(8)
C12' C7' N1' C13' 1.9(5)
C12' C7' N1' C24' 177.9(5)
C12' C14' C15' C6' 140.4(4)
C12' C14' C15' C16' 21.9(6)
C12' C14' O1' C1' -145.6(3)
C13' C14' C15' C6' -102.2(4)
C13' C14' C15' C16' 139.2(4)
C13' C14' O1' C1' 103.7(4)
C14' C13' N1' C7' -4.5(5)
C14' C13' N1' C24' 179.5(5)
C14' C15' C16' C17' -77.1(5)
C15' C14' O1' C1' -14.2(4)
C15' C16' C17' C18' 166.4(4)
C15' C16' C17' N2' -67.9(5)
C16' C17' C18' C19' -126.7(4)
C16' C17' C18' C23' 53.3(5)
C16' C17' N2' C25' 110.3(5)
C16' C17' N2' N3' -66.4(4)
C17' C18' C19' C20' 178.7(4)
C17' C18' C23' C22' -179.9(4)
C17' N2' N3' C29' 108.4(4)
C18' C17' N2' C25' -124.0(5)
C18' C17' N2' N3' 59.2(5)
C18' C19' C20' C21' 1.7(7)
C19' C18' C23' C22' 0.1(7)
C19' C20' C21' C22' -0.9(7)
C20' C21' C22' C23' -0.3(7)
C21' C22' C23' C18' 0.8(7)
C23' C18' C19' C20' -1.3(6)
C25' N2' N3' C29' -68.4(5)
C27' C1B O4' C25' -162.4(5)
C27' C26' O4' C25' 163.9(6)
C28' C26' O4' C25' -70.6(9)
C31' C30' O6' C29' 86.8(5)
C32' C30' O6' C29' -151.6(4)
N1' C7' C8' C9' 177.6(5)
N1' C7' C12' C11' -176.5(4)
N1' C7' C12' C14' 1.7(5)
N1' C13' C14' C12' 5.2(5)
N1' C13' C14' C15' -122.9(4)
N1' C13' C14' O1' 120.5(4)
N2' C17' C18' C19' 107.3(4)
N2' C17' C18' C23' -72.7(5)
N2' C25' O4' C1B -146.7(6)
N2' C25' O4' C26' 161.7(6)
N3' C29' O6' C30' -179.7(4)
O1' C1' C2' C3' -178.2(4)
O1' C1' C6' C5' 179.3(4)
O1' C1' C6' C15' 3.8(5)
O1' C14' C15' C6' 15.3(4)
O1' C14' C15' C16' -103.3(4)
O2' C13' C14' C12' -176.1(4)
O2' C13' C14' C15' 55.8(6)
O2' C13' C14' O1' -60.8(6)
O2' C13' N1' C7' 176.8(4)
O2' C13' N1' C24' 0.8(8)
O3' C25' N2' C17' -1.6(9)
O3' C25' N2' N3' 175.1(5)
O3' C25' O4' C1B 33.8(9)
O3' C25' O4' C26' -17.9(10)
O4' C25' N2' C17' 178.9(4)
O4' C25' N2' N3' -4.4(7)
O5' C29' N3' N2' -17.4(7)
O5' C29' O6' C30' 2.6(7)
O6' C29' N3' N2' 164.8(3)

loop_
_smtbx_masks_void_nr
_smtbx_masks_void_average_x
_smtbx_masks_void_average_y
_smtbx_masks_void_average_z
_smtbx_masks_void_volume
_smtbx_masks_void_count_electrons
1 0.273 0.644 0.420 8.9 0.6
2 0.500 0.000 0.000 94.5 24.8
3 0.727 0.356 0.580 8.9 0.6
